data_4065547
loop_
_publ_author_name
'Danopoulos, Andreas A.'
'Braunstein, Pierre'
'Stylianides, Neoklis'
'Wesolek, Marcel'

_publ_section_title
;
 Aminolysis of Bis[bis(trimethylsilyl)amido]iron and -cobalt as a
 Versatile Route to N-Heterocyclic Carbene Complexes
;
_journal_issue 24
_journal_name_full Organometallics
_journal_page_first 6514
_journal_paper_doi 10.1021/om200951m
_journal_volume 30
_journal_year 2011
_chemical_formula_sum 'C27 H38 B F3 N2'
_chemical_formula_weight 458.40
_chemical_name_systematic
;
 ?
;
_space_group_IT_number 14
_symmetry_cell_setting monoclinic
_symmetry_space_group_name_Hall '-P 2ybc'
_symmetry_space_group_name_H-M 'P 1 21/c 1'
_atom_sites_solution_hydrogens geom
_atom_sites_solution_primary direct
_atom_sites_solution_secondary difmap
_audit_creation_method SHELXL-97
_cell_angle_alpha 90.00
_cell_angle_beta 109.00
_cell_angle_gamma 90.00
_cell_formula_units_Z 4
_cell_length_a 12.889
_cell_length_b 15.122
_cell_length_c 14.295
_cell_measurement_temperature 173(2)
_cell_volume 2634.406
_computing_cell_refinement 'Denzo (Nonius B.V., 1998)'
_computing_data_collection 'Collect (Nonius B.V., 1998)'
_computing_data_reduction 'Denzo (Nonius B.V., 1998)'
_computing_molecular_graphics 'PLATON 98 (Spek, 1998)'
_computing_publication_material 'SHELXL-97 (Sheldrick, 1997)'
_computing_structure_refinement 'SHELXL-97 (Sheldrick, 1997)'
_computing_structure_solution 'SHELXS-97 (Sheldrick, 1997)'
_diffrn_ambient_temperature 173(2)
_diffrn_measured_fraction_theta_full 0.999
_diffrn_measured_fraction_theta_max 0.999
_diffrn_measurement_device_type KappaCCD
_diffrn_measurement_method 'phi and omega scans'
_diffrn_radiation_monochromator graphite
_diffrn_radiation_source 'fine-focus sealed tube'
_diffrn_radiation_type MoK\a
_diffrn_radiation_wavelength 0.71073
_diffrn_reflns_av_R_equivalents 0.0749
_diffrn_reflns_av_sigmaI/netI 0.0675
_diffrn_reflns_limit_h_max 16
_diffrn_reflns_limit_h_min -12
_diffrn_reflns_limit_k_max 17
_diffrn_reflns_limit_k_min -19
_diffrn_reflns_limit_l_max 14
_diffrn_reflns_limit_l_min -18
_diffrn_reflns_number 24710
_diffrn_reflns_theta_full 27.50
_diffrn_reflns_theta_max 27.50
_diffrn_reflns_theta_min 1.67
_exptl_absorpt_coefficient_mu 0.081
_exptl_absorpt_correction_T_max 0.9919
_exptl_absorpt_correction_T_min 0.9761
_exptl_absorpt_correction_type multi-scan
_exptl_absorpt_process_details 'MULscanABS in PLATON (Spek, 2003)'
_exptl_crystal_colour colourless
_exptl_crystal_density_diffrn 1.156
_exptl_crystal_density_method 'not measured'
_exptl_crystal_description prism
_exptl_crystal_F_000 984
_exptl_crystal_size_max 0.30
_exptl_crystal_size_mid 0.20
_exptl_crystal_size_min 0.10
_refine_diff_density_max 0.325
_refine_diff_density_min -0.346
_refine_diff_density_rms 0.114
_refine_ls_extinction_coef 0.020(2)
_refine_ls_extinction_expression Fc^*^=kFc[1+0.001xFc^2^\l^3^/sin(2\q)]^-1/4^
_refine_ls_extinction_method SHELXL
_refine_ls_goodness_of_fit_ref 1.058
_refine_ls_hydrogen_treatment constr
_refine_ls_matrix_type full
_refine_ls_number_parameters 307
_refine_ls_number_reflns 6047
_refine_ls_number_restraints 0
_refine_ls_restrained_S_all 1.058
_refine_ls_R_factor_all 0.1203
_refine_ls_R_factor_gt 0.0593
_refine_ls_shift/su_max 0.000
_refine_ls_shift/su_mean 0.000
_refine_ls_structure_factor_coef Fsqd
_refine_ls_weighting_details 'calc w=1/[\s^2^(Fo^2^)+(0.0889P)^2^+0.0000P] where P=(Fo^2^+2Fc^2^)/3'
_refine_ls_weighting_scheme calc
_refine_ls_wR_factor_gt 0.1375
_refine_ls_wR_factor_ref 0.1701
_reflns_number_gt 3573
_reflns_number_total 6047
_reflns_threshold_expression >2sigma(I)
_cod_data_source_file om200951m_si_002.cif
_cod_data_source_block complexSIPriBF3
_cod_depositor_comments
;
The following automatic conversions were performed:

'_symmetry_cell_setting' value 'Monoclinic' changed to 'monoclinic'
according to /home/saulius/struct/CIF-dictionaries/cif_core.dic
dictionary named 'cif_core.dic' version 2.4.1 from 2010-06-29.

Automatic conversion script
Id: cif_fix_values 1715 2011-07-08 13:25:40Z adriana 
;
_cod_original_cell_volume 2634.4
_cod_original_sg_symbol_H-M P2(1)/c
_cod_database_code 4065547

loop_
_symmetry_equiv_pos_as_xyz
'x, y, z'
'-x, y+1/2, -z+1/2'
'-x, -y, -z'
'x, -y-1/2, z-1/2'

loop_
_atom_site_label
_atom_site_type_symbol
_atom_site_fract_x
_atom_site_fract_y
_atom_site_fract_z
_atom_site_U_iso_or_equiv
_atom_site_adp_type
_atom_site_occupancy
_atom_site_symmetry_multiplicity
_atom_site_calc_flag
_atom_site_refinement_flags
C05 C 1.00507(15) 0.36835(12) 0.12475(12) 0.0366(5) Uani 1 1 d .
C01 C 0.79127(14) 0.21783(11) 0.02967(11) 0.0290(4) Uani 1 1 d .
C04 C 0.89265(14) 0.36146(12) 0.07534(11) 0.0328(4) Uani 1 1 d .
C017 C 0.70557(17) 0.01359(13) -0.06362(12) 0.0412(5) Uani 1 1 d .
C016 C 0.66960(15) 0.10138(12) -0.07178(11) 0.0356(5) Uani 1 1 d .
C09 C 0.81948(16) 0.43016(13) 0.07463(13) 0.0402(5) Uani 1 1 d .
C07 C 0.97444(18) 0.51778(13) 0.16968(14) 0.0467(5) Uani 1 1 d .
H07 H 1.0027 0.5722 0.2009 0.056 Uiso 1 1 calc R
C02 C 0.85409(16) 0.28553(13) -0.08833(12) 0.0395(5) Uani 1 1 d .
H02A H 0.9300 0.2794 -0.0898 0.047 Uiso 1 1 calc R
H02B H 0.8218 0.3408 -0.1227 0.047 Uiso 1 1 calc R
C013 C 0.69692(16) 0.42200(15) 0.02394(16) 0.0513(5) Uani 1 1 d .
H013 H 0.6811 0.3588 0.0037 0.062 Uiso 1 1 calc R
C06 C 1.04428(16) 0.44879(13) 0.17120(13) 0.0441(5) Uani 1 1 d .
H06 H 1.1207 0.4558 0.2044 0.053 Uiso 1 1 calc R
C021 C 0.55876(16) 0.12469(14) -0.10613(13) 0.0442(5) Uani 1 1 d .
C08 C 0.86380(17) 0.50792(14) 0.12291(14) 0.0474(5) Uani 1 1 d .
H08 H 0.8161 0.5557 0.1236 0.057 Uiso 1 1 calc R
C010 C 1.08372(16) 0.29178(13) 0.13251(14) 0.0430(5) Uani 1 1 d .
H010 H 1.0402 0.2402 0.0965 0.052 Uiso 1 1 calc R
C03 C 0.78498(16) 0.20597(13) -0.13484(12) 0.0399(5) Uani 1 1 d .
H03A H 0.7209 0.2235 -0.1920 0.048 Uiso 1 1 calc R
H03B H 0.8287 0.1617 -0.1568 0.048 Uiso 1 1 calc R
C018 C 0.6256(2) -0.05208(15) -0.08849(14) 0.0548(6) Uani 1 1 d .
H018 H 0.6474 -0.1124 -0.0833 0.066 Uiso 1 1 calc R
C025 C 0.51992(17) 0.21991(15) -0.12134(15) 0.0541(6) Uani 1 1 d .
H025 H 0.5862 0.2586 -0.0973 0.065 Uiso 1 1 calc R
C022 C 0.82605(18) -0.01068(14) -0.03208(14) 0.0496(5) Uani 1 1 d .
H022 H 0.8693 0.0444 -0.0074 0.059 Uiso 1 1 calc R
B01 B 0.77604(17) 0.19213(15) 0.13736(13) 0.0348(5) Uani 1 1 d .
C011 C 1.17009(18) 0.31405(17) 0.08395(17) 0.0628(7) Uani 1 1 d .
H01A H 1.1335 0.3308 0.0148 0.094 Uiso 1 1 calc R
H01B H 1.2167 0.2623 0.0867 0.094 Uiso 1 1 calc R
H01C H 1.2154 0.3634 0.1193 0.094 Uiso 1 1 calc R
C020 C 0.48257(18) 0.05569(17) -0.12952(15) 0.0572(6) Uani 1 1 d .
H020 H 0.4064 0.0691 -0.1522 0.069 Uiso 1 1 calc R
C019 C 0.5156(2) -0.03155(17) -0.12043(15) 0.0608(7) Uani 1 1 d .
H019 H 0.4624 -0.0775 -0.1362 0.073 Uiso 1 1 calc R
C012 C 1.13738(19) 0.26501(15) 0.24106(15) 0.0555(6) Uani 1 1 d .
H01D H 1.1816 0.3143 0.2778 0.083 Uiso 1 1 calc R
H01E H 1.1846 0.2134 0.2448 0.083 Uiso 1 1 calc R
H01F H 1.0803 0.2502 0.2699 0.083 Uiso 1 1 calc R
C026 C 0.4448(2) 0.24287(16) -0.06171(18) 0.0680(7) Uani 1 1 d .
H02C H 0.3792 0.2054 -0.0832 0.102 Uiso 1 1 calc R
H02D H 0.4231 0.3052 -0.0723 0.102 Uiso 1 1 calc R
H02E H 0.4837 0.2328 0.0087 0.102 Uiso 1 1 calc R
C024 C 0.8577(2) -0.07808(16) 0.05176(16) 0.0701(7) Uani 1 1 d .
H02F H 0.8366 -0.0558 0.1073 0.105 Uiso 1 1 calc R
H02G H 0.9372 -0.0878 0.0734 0.105 Uiso 1 1 calc R
H02H H 0.8197 -0.1340 0.0284 0.105 Uiso 1 1 calc R
C015 C 0.63257(19) 0.44454(17) 0.09376(18) 0.0696(7) Uani 1 1 d .
H01G H 0.6597 0.4086 0.1538 0.104 Uiso 1 1 calc R
H01H H 0.5545 0.4322 0.0608 0.104 Uiso 1 1 calc R
H01I H 0.6422 0.5073 0.1114 0.104 Uiso 1 1 calc R
C023 C 0.8562(2) -0.04408(17) -0.12114(17) 0.0703(7) Uani 1 1 d .
H02I H 0.8119 -0.0963 -0.1491 0.105 Uiso 1 1 calc R
H02J H 0.9342 -0.0598 -0.0998 0.105 Uiso 1 1 calc R
H02K H 0.8418 0.0025 -0.1714 0.105 Uiso 1 1 calc R
C014 C 0.65760(19) 0.47785(19) -0.06948(16) 0.0753(8) Uani 1 1 d .
H01J H 0.6663 0.5407 -0.0517 0.113 Uiso 1 1 calc R
H01K H 0.5801 0.4652 -0.1045 0.113 Uiso 1 1 calc R
H01L H 0.7011 0.4637 -0.1124 0.113 Uiso 1 1 calc R
C027 C 0.4635(2) 0.2402(2) -0.23193(19) 0.0806(8) Uani 1 1 d .
H02L H 0.3984 0.2027 -0.2579 0.121 Uiso 1 1 calc R
H02M H 0.5147 0.2282 -0.2683 0.121 Uiso 1 1 calc R
H02N H 0.4416 0.3025 -0.2400 0.121 Uiso 1 1 calc R
N02 N 0.85169(11) 0.28449(10) 0.01443(9) 0.0310(4) Uani 1 1 d .
N01 N 0.75026(11) 0.17125(10) -0.05290(9) 0.0327(4) Uani 1 1 d .
F1 F 0.86181(9) 0.23020(8) 0.21169(7) 0.0500(3) Uani 1 1 d .
F2 F 0.67663(9) 0.22362(8) 0.14026(7) 0.0521(4) Uani 1 1 d .
F3 F 0.78052(11) 0.10153(8) 0.14871(8) 0.0618(4) Uani 1 1 d .

loop_
_atom_site_aniso_label
_atom_site_aniso_U_11
_atom_site_aniso_U_22
_atom_site_aniso_U_33
_atom_site_aniso_U_23
_atom_site_aniso_U_13
_atom_site_aniso_U_12
C05 0.0392(11) 0.0370(12) 0.0303(9) -0.0014(8) 0.0067(8) -0.0024(9)
C01 0.0264(9) 0.0318(11) 0.0261(8) -0.0006(7) 0.0048(7) 0.0027(8)
C04 0.0361(11) 0.0332(11) 0.0271(8) -0.0011(7) 0.0075(7) -0.0023(8)
C017 0.0578(13) 0.0399(12) 0.0271(9) -0.0032(8) 0.0153(8) -0.0090(10)
C016 0.0426(11) 0.0418(12) 0.0203(8) -0.0002(7) 0.0073(7) -0.0113(9)
C09 0.0382(11) 0.0392(12) 0.0408(10) -0.0002(9) 0.0097(8) 0.0004(9)
C07 0.0548(14) 0.0363(13) 0.0446(11) -0.0059(9) 0.0102(10) -0.0051(10)
C02 0.0460(12) 0.0476(13) 0.0270(9) -0.0010(8) 0.0146(8) -0.0094(9)
C013 0.0367(12) 0.0448(13) 0.0670(13) -0.0062(10) 0.0093(10) 0.0051(10)
C06 0.0387(11) 0.0470(13) 0.0392(10) -0.0043(9) 0.0027(8) -0.0085(10)
C021 0.0430(13) 0.0502(14) 0.0339(10) 0.0029(9) 0.0049(8) -0.0106(10)
C08 0.0502(13) 0.0388(13) 0.0522(12) -0.0028(10) 0.0152(10) 0.0040(10)
C010 0.0358(11) 0.0436(13) 0.0432(11) -0.0072(9) 0.0040(8) 0.0004(9)
C03 0.0494(12) 0.0460(13) 0.0246(9) 0.0012(8) 0.0122(8) -0.0101(10)
C018 0.0719(18) 0.0469(14) 0.0485(12) -0.0094(10) 0.0234(11) -0.0175(12)
C025 0.0349(12) 0.0575(15) 0.0575(13) 0.0102(11) -0.0020(10) -0.0071(10)
C022 0.0625(15) 0.0405(13) 0.0449(11) -0.0019(9) 0.0165(10) 0.0030(11)
B01 0.0397(13) 0.0392(14) 0.0244(10) -0.0007(9) 0.0092(9) -0.0002(10)
C011 0.0490(14) 0.0721(18) 0.0696(15) -0.0025(12) 0.0225(12) 0.0055(12)
C020 0.0473(14) 0.0693(18) 0.0487(12) -0.0055(11) 0.0071(10) -0.0203(12)
C019 0.0702(18) 0.0576(17) 0.0543(13) -0.0140(11) 0.0198(12) -0.0328(13)
C012 0.0518(14) 0.0530(15) 0.0490(12) -0.0016(10) -0.0011(10) 0.0108(11)
C026 0.0529(15) 0.0657(18) 0.0747(16) 0.0053(13) 0.0060(12) 0.0072(13)
C024 0.094(2) 0.0503(16) 0.0578(14) 0.0045(11) 0.0129(13) 0.0085(14)
C015 0.0506(15) 0.0717(18) 0.0915(18) 0.0150(14) 0.0298(13) 0.0127(13)
C023 0.0830(18) 0.0653(17) 0.0713(15) -0.0072(13) 0.0370(14) 0.0135(14)
C014 0.0483(15) 0.106(2) 0.0613(15) 0.0027(14) 0.0037(11) 0.0125(14)
C027 0.0543(16) 0.106(2) 0.0690(16) 0.0376(15) 0.0026(12) -0.0002(15)
N02 0.0329(8) 0.0364(9) 0.0223(7) -0.0017(6) 0.0069(6) -0.0040(7)
N01 0.0369(9) 0.0379(9) 0.0211(7) 0.0007(6) 0.0066(6) -0.0063(7)
F1 0.0456(7) 0.0790(9) 0.0233(5) -0.0047(5) 0.0080(5) -0.0159(6)
F2 0.0411(7) 0.0809(9) 0.0382(6) 0.0023(5) 0.0183(5) 0.0036(6)
F3 0.1076(11) 0.0431(8) 0.0381(6) 0.0077(5) 0.0284(6) 0.0027(7)

loop_
_atom_type_symbol
_atom_type_description
_atom_type_scat_dispersion_real
_atom_type_scat_dispersion_imag
_atom_type_scat_source
C C 0.0033 0.0016 'International Tables Vol C Tables 4.2.6.8 and 6.1.1.4'
H H 0.0000 0.0000 'International Tables Vol C Tables 4.2.6.8 and 6.1.1.4'
B B 0.0013 0.0007 'International Tables Vol C Tables 4.2.6.8 and 6.1.1.4'
N N 0.0061 0.0033 'International Tables Vol C Tables 4.2.6.8 and 6.1.1.4'
F F 0.0171 0.0103 'International Tables Vol C Tables 4.2.6.8 and 6.1.1.4'

loop_
_geom_angle_atom_site_label_1
_geom_angle_atom_site_label_2
_geom_angle_atom_site_label_3
_geom_angle
C04 C05 C06 117.43(17)
C04 C05 C010 122.62(16)
C06 C05 C010 119.92(17)
N01 C01 N02 109.89(14)
N01 C01 B01 124.55(16)
N02 C01 B01 125.43(14)
C05 C04 C09 122.32(16)
C05 C04 N02 118.72(15)
C09 C04 N02 118.66(15)
C018 C017 C016 117.3(2)
C018 C017 C022 120.4(2)
C016 C017 C022 122.34(18)
C021 C016 C017 122.86(17)
C021 C016 N01 118.21(17)
C017 C016 N01 118.67(17)
C08 C09 C04 117.22(17)
C08 C09 C013 120.22(18)
C04 C09 C013 122.56(17)
C08 C07 C06 119.80(19)
C08 C07 H07 120.1
C06 C07 H07 120.1
N02 C02 C03 103.17(13)
N02 C02 H02A 111.1
C03 C02 H02A 111.1
N02 C02 H02B 111.1
C03 C02 H02B 111.1
H02A C02 H02B 109.1
C09 C013 C014 111.87(18)
C09 C013 C015 111.88(18)
C014 C013 C015 110.65(19)
C09 C013 H013 107.4
C014 C013 H013 107.4
C015 C013 H013 107.4
C07 C06 C05 121.29(18)
C07 C06 H06 119.4
C05 C06 H06 119.4
C016 C021 C020 117.0(2)
C016 C021 C025 122.84(17)
C020 C021 C025 120.09(19)
C07 C08 C09 121.89(19)
C07 C08 H08 119.1
C09 C08 H08 119.1
C05 C010 C011 111.48(17)
C05 C010 C012 110.22(15)
C011 C010 C012 111.25(17)
C05 C010 H010 107.9
C011 C010 H010 107.9
C012 C010 H010 107.9
N01 C03 C02 102.73(13)
N01 C03 H03A 111.2
C02 C03 H03A 111.2
N01 C03 H03B 111.2
C02 C03 H03B 111.2
H03A C03 H03B 109.1
C019 C018 C017 121.4(2)
C019 C018 H018 119.3
C017 C018 H018 119.3
C021 C025 C026 112.11(17)
C021 C025 C027 111.06(19)
C026 C025 C027 110.80(19)
C021 C025 H025 107.5
C026 C025 H025 107.5
C027 C025 H025 107.5
C017 C022 C024 112.46(18)
C017 C022 C023 110.20(17)
C024 C022 C023 110.94(19)
C017 C022 H022 107.7
C024 C022 H022 107.7
C023 C022 H022 107.7
F3 B01 F2 110.07(16)
F3 B01 F1 109.30(16)
F2 B01 F1 110.52(15)
F3 B01 C01 109.19(14)
F2 B01 C01 109.77(15)
F1 B01 C01 107.95(15)
C010 C011 H01A 109.5
C010 C011 H01B 109.5
H01A C011 H01B 109.5
C010 C011 H01C 109.5
H01A C011 H01C 109.5
H01B C011 H01C 109.5
C019 C020 C021 121.4(2)
C019 C020 H020 119.3
C021 C020 H020 119.3
C018 C019 C020 120.0(2)
C018 C019 H019 120.0
C020 C019 H019 120.0
C010 C012 H01D 109.5
C010 C012 H01E 109.5
H01D C012 H01E 109.5
C010 C012 H01F 109.5
H01D C012 H01F 109.5
H01E C012 H01F 109.5
C025 C026 H02C 109.5
C025 C026 H02D 109.5
H02C C026 H02D 109.5
C025 C026 H02E 109.5
H02C C026 H02E 109.5
H02D C026 H02E 109.5
C022 C024 H02F 109.5
C022 C024 H02G 109.5
H02F C024 H02G 109.5
C022 C024 H02H 109.5
H02F C024 H02H 109.5
H02G C024 H02H 109.5
C013 C015 H01G 109.5
C013 C015 H01H 109.5
H01G C015 H01H 109.5
C013 C015 H01I 109.5
H01G C015 H01I 109.5
H01H C015 H01I 109.5
C022 C023 H02I 109.5
C022 C023 H02J 109.5
H02I C023 H02J 109.5
C022 C023 H02K 109.5
H02I C023 H02K 109.5
H02J C023 H02K 109.5
C013 C014 H01J 109.5
C013 C014 H01K 109.5
H01J C014 H01K 109.5
C013 C014 H01L 109.5
H01J C014 H01L 109.5
H01K C014 H01L 109.5
C025 C027 H02L 109.5
C025 C027 H02M 109.5
H02L C027 H02M 109.5
C025 C027 H02N 109.5
H02L C027 H02N 109.5
H02M C027 H02N 109.5
C01 N02 C04 128.87(13)
C01 N02 C02 111.85(13)
C04 N02 C02 117.88(13)
C01 N01 C016 127.45(13)
C01 N01 C03 112.34(14)
C016 N01 C03 119.76(12)

loop_
_geom_bond_atom_site_label_1
_geom_bond_atom_site_label_2
_geom_bond_distance
C05 C04 1.394(2)
C05 C06 1.399(3)
C05 C010 1.519(3)
C01 N01 1.328(2)
C01 N02 1.334(2)
C01 B01 1.660(2)
C04 C09 1.401(3)
C04 N02 1.446(2)
C017 C018 1.392(3)
C017 C016 1.398(3)
C017 C022 1.514(3)
C016 C021 1.396(3)
C016 N01 1.445(2)
C09 C08 1.389(3)
C09 C013 1.513(3)
C07 C08 1.372(3)
C07 C06 1.374(3)
C07 H07 0.9500
C02 N02 1.4794(19)
C02 C03 1.516(3)
C02 H02A 0.9900
C02 H02B 0.9900
C013 C014 1.521(3)
C013 C015 1.530(3)
C013 H013 1.0000
C06 H06 0.9500
C021 C020 1.397(3)
C021 C025 1.517(3)
C08 H08 0.9500
C010 C011 1.529(3)
C010 C012 1.533(3)
C010 H010 1.0000
C03 N01 1.480(2)
C03 H03A 0.9900
C03 H03B 0.9900
C018 C019 1.376(3)
C018 H018 0.9500
C025 C026 1.524(3)
C025 C027 1.541(3)
C025 H025 1.0000
C022 C024 1.524(3)
C022 C023 1.533(3)
C022 H022 1.0000
B01 F3 1.379(2)
B01 F2 1.380(2)
B01 F1 1.385(2)
C011 H01A 0.9800
C011 H01B 0.9800
C011 H01C 0.9800
C020 C019 1.379(3)
C020 H020 0.9500
C019 H019 0.9500
C012 H01D 0.9800
C012 H01E 0.9800
C012 H01F 0.9800
C026 H02C 0.9800
C026 H02D 0.9800
C026 H02E 0.9800
C024 H02F 0.9800
C024 H02G 0.9800
C024 H02H 0.9800
C015 H01G 0.9800
C015 H01H 0.9800
C015 H01I 0.9800
C023 H02I 0.9800
C023 H02J 0.9800
C023 H02K 0.9800
C014 H01J 0.9800
C014 H01K 0.9800
C014 H01L 0.9800
C027 H02L 0.9800
C027 H02M 0.9800
C027 H02N 0.9800
